data_4082674
loop_
_publ_author_name
'Hirano, Masafumi'
'Yanagisawa, Yasuto'
'Mulyadi, Endin'
'Komine, Nobuyuki'
'Komiya, Sanshiro'

_publ_section_title
;
 Multiple C--H Bond Cleavage of the Alkyl Group in
 (2,6-Dialkylphenoxo)ruthenium(II) Complexes
;
_journal_issue 5
_journal_name_full Organometallics
_journal_page_first 1235
_journal_paper_doi 10.1021/om5000248
_journal_volume 33
_journal_year 2014
_chemical_formula_moiety 'C21.50 H47.50 O P4 Ru'
_chemical_formula_sum 'C21.5 H47.5 O P4 Ru'
_chemical_formula_weight 547.08
_space_group_IT_number 2
_symmetry_cell_setting triclinic
_symmetry_Int_Tables_number 2
_symmetry_space_group_name_Hall '-P 1'
_symmetry_space_group_name_H-M 'P -1'
_atom_sites_solution_hydrogens geom
_atom_sites_solution_primary direct
_atom_sites_solution_secondary difmap
_cell_angle_alpha 90.462(4)
_cell_angle_beta 109.401(5)
_cell_angle_gamma 92.203(4)
_cell_formula_units_Z 2
_cell_length_a 10.088(4)
_cell_length_b 11.551(4)
_cell_length_c 13.393(5)
_cell_measurement_reflns_used 4344
_cell_measurement_temperature 199
_cell_measurement_theta_max 27.46
_cell_measurement_theta_min 3.08
_cell_volume 1470.6(10)
_computing_cell_refinement CrystalClear
_computing_data_collection 'CrystalClear (Rigaku Inc., 2007)'
_computing_data_reduction CrystalClear
_computing_molecular_graphics 'CrystalStructure 4.0'
_computing_publication_material 'CrystalStructure 4.0 (Rigaku, 2010)'
_computing_structure_refinement 'SHELXL97 (Sheldrick, 2008)'
_computing_structure_solution 'SIR92 (Altomare, et al., 1994)'
_diffrn_ambient_temperature 199
_diffrn_detector_area_resol_mean 7.314
_diffrn_measured_fraction_theta_full 0.984
_diffrn_measured_fraction_theta_max 0.984
_diffrn_measurement_device_type 'Rigaku Mercury70'
_diffrn_measurement_method \w
_diffrn_radiation_type 'Mo K\a'
_diffrn_radiation_wavelength 0.71075
_diffrn_reflns_av_R_equivalents 0.0194
_diffrn_reflns_limit_h_max 13
_diffrn_reflns_limit_h_min -10
_diffrn_reflns_limit_k_max 14
_diffrn_reflns_limit_k_min -13
_diffrn_reflns_limit_l_max 17
_diffrn_reflns_limit_l_min -17
_diffrn_reflns_number 11787
_diffrn_reflns_theta_full 27.48
_diffrn_reflns_theta_max 27.48
_diffrn_standards_number 0
_exptl_absorpt_coefficient_mu 0.760
_exptl_absorpt_correction_T_max 0.976
_exptl_absorpt_correction_T_min 0.825
_exptl_absorpt_correction_type numerical
_exptl_absorpt_process_details 'NUMABS (Rigaku, 1999)'
_exptl_crystal_colour 'pale yellow'
_exptl_crystal_density_diffrn 1.235
_exptl_crystal_density_method 'not measured'
_exptl_crystal_description prism
_exptl_crystal_F_000 577.00
_exptl_crystal_size_max 0.431
_exptl_crystal_size_mid 0.177
_exptl_crystal_size_min 0.032
_refine_diff_density_max 1.820
_refine_diff_density_min -0.900
_refine_ls_extinction_method none
_refine_ls_goodness_of_fit_ref 1.079
_refine_ls_hydrogen_treatment constr
_refine_ls_number_parameters 248
_refine_ls_number_reflns 6615
_refine_ls_number_restraints 0
_refine_ls_R_factor_gt 0.0546
_refine_ls_shift/su_max 0.003
_refine_ls_structure_factor_coef Fsqd
_refine_ls_weighting_details 'w = 1/[\s^2^(Fo^2^)+(0.0939P)^2^+3.1861P] where P=(Fo^2^+2Fc^2^)/3'
_refine_ls_weighting_scheme calc
_refine_ls_wR_factor_ref 0.1760
_reflns_number_gt 5472
_reflns_number_total 6615
_reflns_threshold_expression F^2^>2.0\s(F^2^)
_cod_data_source_file om5000248_si_002.cif
_cod_data_source_block '_Compound_2'
_cod_original_cell_volume 1470.6(9)
_cod_original_formula_sum 'C21.50 H47.50 O P4 Ru'
_cod_database_code 4082674

loop_
_symmetry_equiv_pos_site_id
_symmetry_equiv_pos_as_xyz
1 +X,+Y,+Z
2 -X,-Y,-Z

loop_
_atom_site_label
_atom_site_type_symbol
_atom_site_fract_x
_atom_site_fract_y
_atom_site_fract_z
_atom_site_U_iso_or_equiv
_atom_site_adp_type
_atom_site_occupancy
_atom_site_symmetry_multiplicity
_atom_site_calc_flag
_atom_site_refinement_flags
Ru(1) Ru 0.36919(4) 0.27562(3) 0.19516(3) 0.03008(14) Uani 1.0 2 d .
P(1) P 0.17131(13) 0.27858(11) 0.03813(9) 0.0351(3) Uani 1.0 2 d .
P(2) P 0.32070(15) 0.08191(11) 0.22608(10) 0.0396(3) Uani 1.0 2 d .
P(3) P 0.53532(14) 0.30242(11) 0.36596(10) 0.0400(3) Uani 1.0 2 d .
P(4) P 0.53314(14) 0.25204(12) 0.11690(11) 0.0404(3) Uani 1.0 2 d .
O(1) O 0.2244(4) 0.3273(3) 0.2701(3) 0.0362(7) Uani 1.0 2 d .
C(1) C 0.2126(5) 0.4412(4) 0.2718(4) 0.0332(10) Uani 1.0 2 d .
C(2) C 0.2894(5) 0.5164(4) 0.2277(4) 0.0359(10) Uani 1.0 2 d .
C(3) C 0.2745(6) 0.6367(5) 0.2327(4) 0.0435(12) Uani 1.0 2 d .
C(4) C 0.1818(7) 0.6813(5) 0.2794(5) 0.0503(14) Uani 1.0 2 d .
C(5) C 0.1068(6) 0.6051(5) 0.3231(4) 0.0442(12) Uani 1.0 2 d .
C(6) C 0.1193(5) 0.4879(5) 0.3210(4) 0.0410(11) Uani 1.0 2 d .
C(7) C 0.3888(6) 0.4626(4) 0.1780(4) 0.0367(10) Uani 1.0 2 d .
C(8) C 0.0419(7) 0.4064(6) 0.3685(5) 0.0558(15) Uani 1.0 2 d .
C(9) C 0.1392(8) 0.4134(6) -0.0354(5) 0.0650(19) Uani 1.0 2 d .
C(10) C 0.0039(6) 0.2593(7) 0.0617(5) 0.0605(17) Uani 1.0 2 d .
C(11) C 0.1385(8) 0.1776(7) -0.0760(5) 0.0649(18) Uani 1.0 2 d .
C(12) C 0.1801(9) 0.0674(6) 0.2853(7) 0.074(2) Uani 1.0 2 d .
C(13) C 0.2519(9) -0.0250(6) 0.1179(6) 0.069(2) Uani 1.0 2 d .
C(14) C 0.4489(8) -0.0084(6) 0.3151(6) 0.071(2) Uani 1.0 2 d .
C(15) C 0.4640(7) 0.2698(6) 0.4716(5) 0.0576(15) Uani 1.0 2 d .
C(16) C 0.6092(7) 0.4482(6) 0.4091(5) 0.0568(15) Uani 1.0 2 d .
C(17) C 0.6982(7) 0.2248(6) 0.4130(5) 0.0597(16) Uani 1.0 2 d .
C(18) C 0.6754(8) 0.3634(7) 0.1471(8) 0.079(3) Uani 1.0 2 d .
C(19) C 0.6388(8) 0.1223(6) 0.1402(6) 0.0649(17) Uani 1.0 2 d .
C(20) C 0.4872(8) 0.2509(8) -0.0276(6) 0.074(2) Uani 1.0 2 d .
C(101) C 1.0000 0.0000 0.5000 0.076(6) Uiso 0.5000 1 d .
C(103) C 0.830(3) -0.162(2) 0.3702(19) 0.047(5) Uiso 0.2500 2 d .
C(104) C 0.776(3) -0.2081(19) 0.3477(17) 0.041(5) Uiso 0.2500 2 d .
C(102) C 0.923(3) -0.074(3) 0.4449(19) 0.115(7) Uiso 0.5000 2 d .
H(1) H 0.3278 0.6880 0.2041 0.0523 Uiso 1.0 2 calc R
H(2) H 0.1701 0.7624 0.2813 0.0603 Uiso 1.0 2 calc R
H(3) H 0.0447 0.6358 0.3555 0.0531 Uiso 1.0 2 calc R
H(4) H 0.4869 0.4916 0.2147 0.0441 Uiso 1.0 2 calc R
H(5) H 0.3624 0.4823 0.1022 0.0441 Uiso 1.0 2 calc R
H(6) H -0.0480 0.3818 0.3151 0.0669 Uiso 1.0 2 calc R
H(7) H 0.0245 0.4448 0.4281 0.0669 Uiso 1.0 2 calc R
H(8) H 0.0980 0.3385 0.3936 0.0669 Uiso 1.0 2 calc R
H(9A) H 0.1681 0.4797 0.0144 0.0780 Uiso 1.0 2 calc R
H(9B) H 0.0387 0.4166 -0.0759 0.0780 Uiso 1.0 2 calc R
H(9C) H 0.1935 0.4162 -0.0839 0.0780 Uiso 1.0 2 calc R
H(10A) H 0.0000 0.3161 0.1154 0.0726 Uiso 1.0 2 calc R
H(10B) H -0.0047 0.1808 0.0868 0.0726 Uiso 1.0 2 calc R
H(10C) H -0.0735 0.2707 -0.0043 0.0726 Uiso 1.0 2 calc R
H(11A) H 0.1845 0.1049 -0.0518 0.0779 Uiso 1.0 2 calc R
H(11B) H 0.1766 0.2124 -0.1278 0.0779 Uiso 1.0 2 calc R
H(11C) H 0.0370 0.1619 -0.1091 0.0779 Uiso 1.0 2 calc R
H(12A) H 0.2157 0.0966 0.3588 0.0887 Uiso 1.0 2 calc R
H(12B) H 0.1496 -0.0143 0.2839 0.0887 Uiso 1.0 2 calc R
H(12C) H 0.1001 0.1124 0.2448 0.0887 Uiso 1.0 2 calc R
H(13A) H 0.2292 -0.0984 0.1461 0.0825 Uiso 1.0 2 calc R
H(13B) H 0.3228 -0.0371 0.0840 0.0825 Uiso 1.0 2 calc R
H(13C) H 0.1666 0.0032 0.0657 0.0825 Uiso 1.0 2 calc R
H(14A) H 0.4719 0.0213 0.3879 0.0857 Uiso 1.0 2 calc R
H(14B) H 0.5343 -0.0073 0.2956 0.0857 Uiso 1.0 2 calc R
H(14C) H 0.4098 -0.0881 0.3100 0.0857 Uiso 1.0 2 calc R
H(15A) H 0.4506 0.1857 0.4755 0.0691 Uiso 1.0 2 calc R
H(15B) H 0.3734 0.3060 0.4569 0.0691 Uiso 1.0 2 calc R
H(15C) H 0.5297 0.3001 0.5392 0.0691 Uiso 1.0 2 calc R
H(16A) H 0.5355 0.5042 0.3836 0.0682 Uiso 1.0 2 calc R
H(16B) H 0.6850 0.4662 0.3803 0.0682 Uiso 1.0 2 calc R
H(16C) H 0.6470 0.4524 0.4866 0.0682 Uiso 1.0 2 calc R
H(17A) H 0.6784 0.1427 0.3922 0.0717 Uiso 1.0 2 calc R
H(17B) H 0.7377 0.2322 0.4903 0.0717 Uiso 1.0 2 calc R
H(17C) H 0.7659 0.2578 0.3816 0.0717 Uiso 1.0 2 calc R
H(18A) H 0.7527 0.3416 0.2098 0.0944 Uiso 1.0 2 calc R
H(18B) H 0.6403 0.4377 0.1609 0.0944 Uiso 1.0 2 calc R
H(18C) H 0.7093 0.3705 0.0867 0.0944 Uiso 1.0 2 calc R
H(19A) H 0.7169 0.1343 0.1127 0.0779 Uiso 1.0 2 calc R
H(19B) H 0.5796 0.0552 0.1038 0.0779 Uiso 1.0 2 calc R
H(19C) H 0.6762 0.1084 0.2163 0.0779 Uiso 1.0 2 calc R
H(20A) H 0.5733 0.2513 -0.0462 0.0887 Uiso 1.0 2 calc R
H(20B) H 0.4347 0.3198 -0.0560 0.0887 Uiso 1.0 2 calc R
H(20C) H 0.4289 0.1811 -0.0579 0.0887 Uiso 1.0 2 calc R

loop_
_atom_site_aniso_label
_atom_site_aniso_U_11
_atom_site_aniso_U_22
_atom_site_aniso_U_33
_atom_site_aniso_U_12
_atom_site_aniso_U_13
_atom_site_aniso_U_23
Ru(1) 0.0274(2) 0.0306(2) 0.0293(2) 0.00160(13) 0.00551(14) -0.00509(14)
P(1) 0.0308(6) 0.0394(7) 0.0297(6) 0.0009(5) 0.0029(5) -0.0037(5)
P(2) 0.0485(8) 0.0299(6) 0.0378(7) -0.0043(5) 0.0114(6) -0.0014(5)
P(3) 0.0353(7) 0.0408(7) 0.0341(7) 0.0036(5) -0.0017(5) -0.0082(5)
P(4) 0.0342(7) 0.0461(7) 0.0437(7) 0.0016(6) 0.0166(6) -0.0015(6)
O(1) 0.0397(18) 0.0333(17) 0.0362(17) 0.0018(14) 0.0134(15) -0.0022(14)
C(1) 0.030(3) 0.036(3) 0.027(2) 0.0065(18) -0.0004(17) -0.0088(17)
C(2) 0.033(3) 0.032(3) 0.036(3) 0.0007(18) 0.0038(19) -0.0036(19)
C(3) 0.048(3) 0.035(3) 0.039(3) 0.006(2) 0.002(3) -0.003(2)
C(4) 0.057(4) 0.034(3) 0.048(3) 0.014(3) 0.001(3) -0.009(3)
C(5) 0.038(3) 0.051(3) 0.037(3) 0.015(3) 0.002(2) -0.015(3)
C(6) 0.032(3) 0.052(3) 0.034(3) 0.006(2) 0.004(2) -0.007(2)
C(7) 0.041(3) 0.024(2) 0.041(3) 0.0014(18) 0.008(2) -0.0005(18)
C(8) 0.045(4) 0.065(4) 0.060(4) 0.003(3) 0.020(3) -0.008(3)
C(9) 0.073(5) 0.052(4) 0.049(4) -0.005(3) -0.007(3) 0.012(3)
C(10) 0.030(3) 0.093(5) 0.053(4) -0.006(3) 0.006(3) -0.012(4)
C(11) 0.062(4) 0.074(5) 0.045(4) 0.009(4) 0.000(3) -0.022(3)
C(12) 0.091(6) 0.051(4) 0.098(6) -0.010(4) 0.058(5) 0.009(4)
C(13) 0.101(6) 0.040(3) 0.059(4) -0.013(4) 0.020(4) -0.014(3)
C(14) 0.078(5) 0.039(3) 0.077(5) 0.008(3) -0.002(4) 0.009(3)
C(15) 0.065(4) 0.065(4) 0.035(3) 0.005(3) 0.005(3) -0.001(3)
C(16) 0.050(4) 0.053(4) 0.048(4) -0.001(3) -0.008(3) -0.014(3)
C(17) 0.044(4) 0.066(4) 0.053(4) 0.017(3) -0.007(3) -0.011(3)
C(18) 0.054(4) 0.073(5) 0.124(7) -0.016(4) 0.052(5) -0.019(5)
C(19) 0.065(4) 0.066(4) 0.072(5) 0.022(4) 0.033(4) -0.000(4)
C(20) 0.065(5) 0.113(7) 0.057(4) 0.016(4) 0.037(4) 0.007(4)

loop_
_atom_type_symbol
_atom_type_description
_atom_type_scat_dispersion_real
_atom_type_scat_dispersion_imag
_atom_type_scat_source
C C 0.0033 0.0016
;
International Tables for Crystallography
(1992, Vol. C, Tables 4.2.6.8 and 6.1.1.4)
;
H H 0.0000 0.0000
;
International Tables for Crystallography
(1992, Vol. C, Table 6.1.1.4)
;
O O 0.0106 0.0060
;
International Tables for Crystallography
(1992, Vol. C, Tables 4.2.6.8 and 6.1.1.4)
;
P P 0.1023 0.0942
;
International Tables for Crystallography
(1992, Vol. C, Tables 4.2.6.8 and 6.1.1.4)
;
Ru Ru -1.2594 0.8363
;
International Tables for Crystallography
(1992, Vol. C, Tables 4.2.6.8 and 6.1.1.4)
;

loop_
_geom_angle_atom_site_label_1
_geom_angle_atom_site_label_2
_geom_angle_atom_site_label_3
_geom_angle
_geom_angle_publ_flag
_geom_angle_site_symmetry_3
P(1) Ru(1) P(2) 92.55(5) yes .
P(1) Ru(1) P(3) 166.66(6) yes .
P(1) Ru(1) P(4) 97.23(6) yes .
P(1) Ru(1) O(1) 84.00(9) yes .
P(1) Ru(1) C(7) 86.12(12) yes .
P(2) Ru(1) P(3) 92.43(5) yes .
P(2) Ru(1) P(4) 99.95(6) yes .
P(2) Ru(1) O(1) 89.32(10) yes .
P(2) Ru(1) C(7) 170.74(17) yes .
P(3) Ru(1) P(4) 94.08(6) yes .
P(3) Ru(1) O(1) 83.69(10) yes .
P(3) Ru(1) C(7) 86.97(12) yes .
P(4) Ru(1) O(1) 170.57(10) yes .
P(4) Ru(1) C(7) 89.31(17) yes .
O(1) Ru(1) C(7) 81.43(19) yes .
Ru(1) P(1) C(9) 118.0(2) yes .
Ru(1) P(1) C(10) 113.3(2) yes .
Ru(1) P(1) C(11) 124.5(3) yes .
C(9) P(1) C(10) 99.2(4) yes .
C(9) P(1) C(11) 97.9(3) yes .
C(10) P(1) C(11) 99.7(4) yes .
Ru(1) P(2) C(12) 111.9(3) yes .
Ru(1) P(2) C(13) 121.8(3) yes .
Ru(1) P(2) C(14) 123.3(3) yes .
C(12) P(2) C(13) 98.9(4) yes .
C(12) P(2) C(14) 99.2(4) yes .
C(13) P(2) C(14) 97.1(3) yes .
Ru(1) P(3) C(15) 113.5(2) yes .
Ru(1) P(3) C(16) 118.60(19) yes .
Ru(1) P(3) C(17) 123.5(3) yes .
C(15) P(3) C(16) 99.1(3) yes .
C(15) P(3) C(17) 99.7(4) yes .
C(16) P(3) C(17) 98.2(3) yes .
Ru(1) P(4) C(18) 116.2(4) yes .
Ru(1) P(4) C(19) 121.0(3) yes .
Ru(1) P(4) C(20) 121.4(3) yes .
C(18) P(4) C(19) 99.1(4) yes .
C(18) P(4) C(20) 97.5(5) yes .
C(19) P(4) C(20) 96.7(4) yes .
Ru(1) O(1) C(1) 112.9(4) yes .
O(1) C(1) C(2) 121.8(5) yes .
O(1) C(1) C(6) 118.7(5) yes .
C(2) C(1) C(6) 119.5(5) yes .
C(1) C(2) C(3) 119.6(6) yes .
C(1) C(2) C(7) 117.5(5) yes .
C(3) C(2) C(7) 122.9(5) yes .
C(2) C(3) C(4) 120.5(6) yes .
C(3) C(4) C(5) 119.0(5) yes .
C(4) C(5) C(6) 122.4(6) yes .
C(1) C(6) C(5) 119.0(6) yes .
C(1) C(6) C(8) 118.1(5) yes .
C(5) C(6) C(8) 122.9(6) yes .
Ru(1) C(7) C(2) 106.4(4) yes .
C(102) C(101) C(102) 180(3) yes 2_756
C(104) C(103) C(102) 162(4) yes .
C(101) C(102) C(103) 176(3) yes .
C(2) C(3) H(1) 119.764 no .
C(4) C(3) H(1) 119.767 no .
C(3) C(4) H(2) 120.474 no .
C(5) C(4) H(2) 120.480 no .
C(4) C(5) H(3) 118.795 no .
C(6) C(5) H(3) 118.799 no .
Ru(1) C(7) H(4) 110.456 no .
Ru(1) C(7) H(5) 110.453 no .
C(2) C(7) H(4) 110.452 no .
C(2) C(7) H(5) 110.450 no .
H(4) C(7) H(5) 108.644 no .
C(6) C(8) H(6) 109.469 no .
C(6) C(8) H(7) 109.473 no .
C(6) C(8) H(8) 109.470 no .
H(6) C(8) H(7) 109.473 no .
H(6) C(8) H(8) 109.475 no .
H(7) C(8) H(8) 109.467 no .
P(1) C(9) H(9A) 109.470 no .
P(1) C(9) H(9B) 109.472 no .
P(1) C(9) H(9C) 109.474 no .
H(9A) C(9) H(9B) 109.467 no .
H(9A) C(9) H(9C) 109.468 no .
H(9B) C(9) H(9C) 109.477 no .
P(1) C(10) H(10A) 109.475 no .
P(1) C(10) H(10B) 109.470 no .
P(1) C(10) H(10C) 109.471 no .
H(10A) C(10) H(10B) 109.471 no .
H(10A) C(10) H(10C) 109.472 no .
H(10B) C(10) H(10C) 109.468 no .
P(1) C(11) H(11A) 109.476 no .
P(1) C(11) H(11B) 109.469 no .
P(1) C(11) H(11C) 109.470 no .
H(11A) C(11) H(11B) 109.474 no .
H(11A) C(11) H(11C) 109.467 no .
H(11B) C(11) H(11C) 109.471 no .
P(2) C(12) H(12A) 109.477 no .
P(2) C(12) H(12B) 109.468 no .
P(2) C(12) H(12C) 109.475 no .
H(12A) C(12) H(12B) 109.474 no .
H(12A) C(12) H(12C) 109.469 no .
H(12B) C(12) H(12C) 109.464 no .
P(2) C(13) H(13A) 109.472 no .
P(2) C(13) H(13B) 109.474 no .
P(2) C(13) H(13C) 109.473 no .
H(13A) C(13) H(13B) 109.472 no .
H(13A) C(13) H(13C) 109.466 no .
H(13B) C(13) H(13C) 109.471 no .
P(2) C(14) H(14A) 109.473 no .
P(2) C(14) H(14B) 109.464 no .
P(2) C(14) H(14C) 109.469 no .
H(14A) C(14) H(14B) 109.472 no .
H(14A) C(14) H(14C) 109.475 no .
H(14B) C(14) H(14C) 109.475 no .
P(3) C(15) H(15A) 109.472 no .
P(3) C(15) H(15B) 109.476 no .
P(3) C(15) H(15C) 109.472 no .
H(15A) C(15) H(15B) 109.470 no .
H(15A) C(15) H(15C) 109.465 no .
H(15B) C(15) H(15C) 109.473 no .
P(3) C(16) H(16A) 109.475 no .
P(3) C(16) H(16B) 109.473 no .
P(3) C(16) H(16C) 109.474 no .
H(16A) C(16) H(16B) 109.463 no .
H(16A) C(16) H(16C) 109.471 no .
H(16B) C(16) H(16C) 109.472 no .
P(3) C(17) H(17A) 109.468 no .
P(3) C(17) H(17B) 109.472 no .
P(3) C(17) H(17C) 109.472 no .
H(17A) C(17) H(17B) 109.470 no .
H(17A) C(17) H(17C) 109.474 no .
H(17B) C(17) H(17C) 109.471 no .
P(4) C(18) H(18A) 109.470 no .
P(4) C(18) H(18B) 109.469 no .
P(4) C(18) H(18C) 109.473 no .
H(18A) C(18) H(18B) 109.464 no .
H(18A) C(18) H(18C) 109.477 no .
H(18B) C(18) H(18C) 109.474 no .
P(4) C(19) H(19A) 109.472 no .
P(4) C(19) H(19B) 109.469 no .
P(4) C(19) H(19C) 109.467 no .
H(19A) C(19) H(19B) 109.473 no .
H(19A) C(19) H(19C) 109.474 no .
H(19B) C(19) H(19C) 109.471 no .
P(4) C(20) H(20A) 109.475 no .
P(4) C(20) H(20B) 109.466 no .
P(4) C(20) H(20C) 109.476 no .
H(20A) C(20) H(20B) 109.471 no .
H(20A) C(20) H(20C) 109.466 no .
H(20B) C(20) H(20C) 109.473 no .

loop_
_geom_bond_atom_site_label_1
_geom_bond_atom_site_label_2
_geom_bond_distance
_geom_bond_publ_flag
_geom_bond_site_symmetry_2
Ru(1) P(1) 2.3720(13) yes .
Ru(1) P(2) 2.3415(15) yes .
Ru(1) P(3) 2.3536(14) yes .
Ru(1) P(4) 2.2561(18) yes .
Ru(1) O(1) 2.129(4) yes .
Ru(1) C(7) 2.183(5) yes .
P(1) C(9) 1.831(7) yes .
P(1) C(10) 1.825(7) yes .
P(1) C(11) 1.848(7) yes .
P(2) C(12) 1.844(10) yes .
P(2) C(13) 1.828(7) yes .
P(2) C(14) 1.812(7) yes .
P(3) C(15) 1.824(8) yes .
P(3) C(16) 1.824(6) yes .
P(3) C(17) 1.826(7) yes .
P(4) C(18) 1.828(8) yes .
P(4) C(19) 1.841(8) yes .
P(4) C(20) 1.834(8) yes .
O(1) C(1) 1.325(6) yes .
C(1) C(2) 1.403(8) yes .
C(1) C(6) 1.433(8) yes .
C(2) C(3) 1.407(7) yes .
C(2) C(7) 1.523(8) yes .
C(3) C(4) 1.397(10) yes .
C(4) C(5) 1.393(9) yes .
C(5) C(6) 1.366(8) yes .
C(6) C(8) 1.478(10) yes .
C(101) C(102) 1.20(3) yes .
C(101) C(102) 1.20(3) yes 2_756
C(103) C(104) 0.74(3) yes .
C(103) C(102) 1.48(4) yes .
C(3) H(1) 0.950 no .
C(4) H(2) 0.950 no .
C(5) H(3) 0.950 no .
C(7) H(4) 0.990 no .
C(7) H(5) 0.990 no .
C(8) H(6) 0.980 no .
C(8) H(7) 0.980 no .
C(8) H(8) 0.980 no .
C(9) H(9A) 0.980 no .
C(9) H(9B) 0.980 no .
C(9) H(9C) 0.980 no .
C(10) H(10A) 0.980 no .
C(10) H(10B) 0.980 no .
C(10) H(10C) 0.980 no .
C(11) H(11A) 0.980 no .
C(11) H(11B) 0.980 no .
C(11) H(11C) 0.980 no .
C(12) H(12A) 0.980 no .
C(12) H(12B) 0.980 no .
C(12) H(12C) 0.980 no .
C(13) H(13A) 0.980 no .
C(13) H(13B) 0.980 no .
C(13) H(13C) 0.980 no .
C(14) H(14A) 0.980 no .
C(14) H(14B) 0.980 no .
C(14) H(14C) 0.980 no .
C(15) H(15A) 0.980 no .
C(15) H(15B) 0.980 no .
C(15) H(15C) 0.980 no .
C(16) H(16A) 0.980 no .
C(16) H(16B) 0.980 no .
C(16) H(16C) 0.980 no .
C(17) H(17A) 0.980 no .
C(17) H(17B) 0.980 no .
C(17) H(17C) 0.980 no .
C(18) H(18A) 0.980 no .
C(18) H(18B) 0.980 no .
C(18) H(18C) 0.980 no .
C(19) H(19A) 0.980 no .
C(19) H(19B) 0.980 no .
C(19) H(19C) 0.980 no .
C(20) H(20A) 0.980 no .
C(20) H(20B) 0.980 no .
C(20) H(20C) 0.980 no .

loop_
_geom_contact_atom_site_label_1
_geom_contact_atom_site_label_2
_geom_contact_distance
_geom_contact_publ_flag
_geom_contact_site_symmetry_2
P(1) C(1) 3.532(5) no .
P(3) C(1) 3.530(5) no .
O(1) C(8) 2.770(9) no .
O(1) C(10) 3.010(7) no .
O(1) C(12) 3.037(8) no .
O(1) C(15) 3.064(7) no .
C(1) C(4) 2.807(8) no .
C(1) C(10) 3.521(8) no .
C(2) C(5) 2.786(9) no .
C(2) C(9) 3.517(8) no .
C(2) C(16) 3.457(7) no .
C(3) C(6) 2.804(9) no .
C(7) C(9) 3.149(8) no .
C(7) C(16) 3.165(7) no .
C(7) C(18) 3.299(11) no .
C(11) C(13) 3.444(10) no .
C(11) C(20) 3.429(11) no .
C(14) C(17) 3.539(9) no .
C(101) C(103) 2.68(3) no 2_756
C(101) C(104) 3.39(2) no .
C(101) C(104) 3.39(2) no 2_756
Ru(1) H(9A) 3.5681 no .
Ru(1) H(10A) 3.5677 no .
Ru(1) H(12C) 3.4914 no .
Ru(1) H(15B) 3.5061 no .
Ru(1) H(16A) 3.5905 no .
Ru(1) H(18B) 3.4136 no .
P(1) H(5) 2.9168 no .
P(1) H(13C) 3.2051 no .
P(1) H(20B) 3.3193 no .
P(1) H(20C) 3.4776 no .
P(2) H(10B) 3.4376 no .
P(2) H(11A) 3.5291 no .
P(2) H(15A) 3.3496 no .
P(2) H(17A) 3.5927 no .
P(2) H(19B) 3.5346 no .
P(3) H(4) 2.9348 no .
P(3) H(14A) 3.3196 no .
P(3) H(18A) 3.5173 no .
P(4) H(4) 3.1676 no .
P(4) H(5) 3.1957 no .
P(4) H(17C) 3.5415 no .
O(1) H(4) 3.4793 no .
O(1) H(5) 3.4859 no .
O(1) H(6) 3.0879 no .
O(1) H(8) 2.4058 no .
O(1) H(10A) 2.5086 no .
O(1) H(10B) 3.1777 no .
O(1) H(12A) 2.9369 no .
O(1) H(12C) 2.7047 no .
O(1) H(15A) 3.4119 no .
O(1) H(15B) 2.4732 no .
O(1) H(16A) 3.5527 no .
C(1) H(1) 3.2845 no .
C(1) H(3) 3.2698 no .
C(1) H(4) 3.1420 no .
C(1) H(5) 3.1484 no .
C(1) H(6) 2.9323 no .
C(1) H(7) 3.2602 no .
C(1) H(8) 2.5658 no .
C(1) H(9A) 3.3618 no .
C(1) H(10A) 2.7942 no .
C(1) H(15B) 2.9659 no .
C(1) H(16A) 3.1532 no .
C(2) H(2) 3.2928 no .
C(2) H(9A) 2.7307 no .
C(2) H(10A) 3.5569 no .
C(2) H(16A) 2.6701 no .
C(3) H(3) 3.2573 no .
C(3) H(4) 2.8414 no .
C(3) H(5) 2.8501 no .
C(3) H(9A) 3.2665 no .
C(3) H(16A) 3.1915 no .
C(5) H(1) 3.2626 no .
C(5) H(6) 2.9464 no .
C(5) H(7) 2.6075 no .
C(5) H(8) 3.2356 no .
C(6) H(2) 3.2682 no .
C(6) H(10A) 3.2400 no .
C(6) H(15B) 3.4163 no .
C(7) H(1) 2.7438 no .
C(7) H(9A) 2.5689 no .
C(7) H(9C) 3.4311 no .
C(7) H(16A) 2.6867 no .
C(7) H(16B) 3.2987 no .
C(7) H(18B) 2.6481 no .
C(8) H(3) 2.6572 no .
C(8) H(10A) 3.4226 no .
C(8) H(15B) 3.4084 no .
C(9) H(5) 2.4864 no .
C(9) H(10A) 3.0184 no .
C(9) H(10C) 2.7981 no .
C(9) H(11B) 2.7202 no .
C(9) H(11C) 3.0866 no .
C(9) H(20B) 3.3059 no .
C(10) H(9A) 3.1662 no .
C(10) H(9B) 2.6943 no .
C(10) H(11A) 3.2951 no .
C(10) H(11B) 3.5726 no .
C(10) H(11C) 2.6657 no .
C(10) H(12C) 2.9064 no .
C(10) H(13C) 3.4299 no .
C(11) H(9B) 2.9748 no .
C(11) H(9C) 2.8010 no .
C(11) H(10B) 2.9905 no .
C(11) H(10C) 2.8599 no .
C(11) H(13B) 3.4634 no .
C(11) H(13C) 2.7362 no .
C(11) H(20B) 3.2840 no .
C(11) H(20C) 2.8566 no .
C(12) H(10B) 3.0350 no .
C(12) H(13A) 2.8328 no .
C(12) H(13C) 2.9855 no .
C(12) H(14A) 2.8785 no .
C(12) H(14C) 2.9199 no .
C(12) H(15A) 3.2923 no .
C(13) H(10B) 3.5069 no .
C(13) H(11A) 2.6427 no .
C(13) H(12B) 2.7471 no .
C(13) H(12C) 3.1018 no .
C(13) H(14A) 3.5829 no .
C(13) H(14B) 3.0444 no .
C(13) H(14C) 2.6618 no .
C(13) H(19B) 3.4650 no .
C(14) H(12A) 2.9095 no .
C(14) H(12B) 2.9050 no .
C(14) H(13A) 2.7517 no .
C(14) H(13B) 2.9401 no .
C(14) H(15A) 3.0877 no .
C(14) H(17A) 2.7462 no .
C(14) H(19B) 3.5673 no .
C(14) H(19C) 3.2607 no .
C(15) H(12A) 3.1004 no .
C(15) H(14A) 3.0864 no .
C(15) H(16A) 3.1160 no .
C(15) H(16C) 2.7099 no .
C(15) H(17A) 3.1162 no .
C(15) H(17B) 2.7400 no .
C(16) H(4) 2.5475 no .
C(16) H(15B) 3.0810 no .
C(16) H(15C) 2.7346 no .
C(16) H(17B) 2.9052 no .
C(16) H(17C) 2.8475 no .
C(16) H(18B) 3.4430 no .
C(17) H(14A) 3.1481 no .
C(17) H(14B) 3.2016 no .
C(17) H(15A) 2.9074 no .
C(17) H(15C) 2.9165 no .
C(17) H(16B) 2.8278 no .
C(17) H(16C) 2.9250 no .
C(17) H(18A) 3.2439 no .
C(17) H(19C) 2.8851 no .
C(18) H(4) 2.8223 no .
C(18) H(5) 3.3616 no .
C(18) H(16B) 3.3031 no .
C(18) H(17C) 3.2301 no .
C(18) H(19A) 2.7536 no .
C(18) H(19C) 3.0947 no .
C(18) H(20A) 2.7401 no .
C(18) H(20B) 3.0070 no .
C(19) H(13B) 3.4718 no .
C(19) H(14B) 3.0119 no .
C(19) H(17A) 3.2700 no .
C(19) H(17C) 3.4002 no .
C(19) H(18A) 2.7624 no .
C(19) H(18C) 3.0747 no .
C(19) H(20A) 2.8154 no .
C(19) H(20C) 2.8962 no .
C(20) H(9C) 3.4591 no .
C(20) H(11A) 3.3490 no .
C(20) H(11B) 2.9840 no .
C(20) H(18A) 3.5289 no .
C(20) H(18B) 3.2375 no .
C(20) H(18C) 2.5930 no .
C(20) H(19A) 2.8472 no .
C(20) H(19B) 2.8666 no .
H(1) H(2) 2.3502 no .
H(1) H(4) 2.8066 no .
H(1) H(5) 2.8210 no .
H(1) H(9A) 3.4243 no .
H(1) H(16A) 3.4281 no .
H(2) H(3) 2.3323 no .
H(3) H(6) 3.0342 no .
H(3) H(7) 2.4471 no .
H(3) H(8) 3.5122 no .
H(4) H(9A) 3.4333 no .
H(4) H(16A) 2.1517 no .
H(4) H(16B) 2.4722 no .
H(4) H(16C) 3.5006 no .
H(4) H(18A) 3.2658 no .
H(4) H(18B) 2.0273 no .
H(4) H(18C) 3.5613 no .
H(5) H(9A) 1.9214 no .
H(5) H(9B) 3.3964 no .
H(5) H(9C) 2.5980 no .
H(5) H(16A) 3.5902 no .
H(5) H(18B) 2.7199 no .
H(5) H(20B) 3.1011 no .
H(6) H(10A) 2.9706 no .
H(8) H(10A) 3.5285 no .
H(8) H(12A) 3.1685 no .
H(8) H(12C) 3.2773 no .
H(8) H(15B) 2.6644 no .
H(9A) H(10A) 3.0974 no .
H(9A) H(10C) 3.3112 no .
H(9B) H(10A) 2.9570 no .
H(9B) H(10C) 2.3758 no .
H(9B) H(11B) 2.9746 no .
H(9B) H(11C) 2.9702 no .
H(9C) H(10C) 3.5793 no .
H(9C) H(11B) 2.4080 no .
H(9C) H(11C) 3.2423 no .
H(9C) H(20B) 2.6296 no .
H(10A) H(12C) 2.9403 no .
H(10B) H(11A) 3.2115 no .
H(10B) H(11C) 2.8000 no .
H(10B) H(12B) 3.4796 no .
H(10B) H(12C) 2.1969 no .
H(10B) H(13C) 2.8043 no .
H(10C) H(11A) 3.5083 no .
H(10C) H(11B) 3.5274 no .
H(10C) H(11C) 2.4309 no .
H(11A) H(13A) 3.4818 no .
H(11A) H(13B) 2.5462 no .
H(11A) H(13C) 2.0216 no .
H(11A) H(20B) 3.4867 no .
H(11A) H(20C) 2.6135 no .
H(11B) H(13C) 3.5806 no .
H(11B) H(20B) 2.7042 no .
H(11B) H(20C) 2.4449 no .
H(11C) H(13C) 2.9610 no .
H(12A) H(14A) 2.6638 no .
H(12A) H(14C) 3.1550 no .
H(12A) H(15A) 2.5383 no .
H(12A) H(15B) 2.8942 no .
H(12B) H(13A) 2.4516 no .
H(12B) H(13C) 2.9914 no .
H(12B) H(14A) 3.0921 no .
H(12B) H(14C) 2.7021 no .
H(12C) H(13A) 3.2728 no .
H(12C) H(13C) 2.9800 no .
H(13A) H(14A) 3.5777 no .
H(13A) H(14B) 3.1962 no .
H(13A) H(14C) 2.3403 no .
H(13B) H(14B) 2.9349 no .
H(13B) H(14C) 2.9295 no .
H(13B) H(19B) 2.6916 no .
H(13B) H(20C) 3.5115 no .
H(13C) H(14C) 3.5720 no .
H(14A) H(15A) 2.2781 no .
H(14A) H(17A) 2.4497 no .
H(14A) H(17B) 3.4641 no .
H(14B) H(15A) 3.5912 no .
H(14B) H(17A) 2.3034 no .
H(14B) H(19B) 2.8478 no .
H(14B) H(19C) 2.4172 no .
H(15A) H(16C) 3.5731 no .
H(15A) H(17A) 2.9248 no .
H(15A) H(17B) 2.8657 no .
H(15B) H(16A) 3.1135 no .
H(15B) H(16C) 3.0874 no .
H(15C) H(16A) 3.1715 no .
H(15C) H(16B) 3.5658 no .
H(15C) H(16C) 2.3247 no .
H(15C) H(17A) 3.3984 no .
H(15C) H(17B) 2.5454 no .
H(16A) H(18B) 3.5667 no .
H(16B) H(17B) 3.0682 no .
H(16B) H(17C) 2.5702 no .
H(16B) H(18A) 2.9689 no .
H(16B) H(18B) 2.8360 no .
H(16C) H(17B) 2.7317 no .
H(16C) H(17C) 3.1222 no .
H(17A) H(19C) 2.3778 no .
H(17C) H(18A) 2.4688 no .
H(17C) H(18B) 3.5326 no .
H(17C) H(19C) 2.6806 no .
H(18A) H(19A) 2.6692 no .
H(18A) H(19C) 2.7836 no .
H(18A) H(20A) 3.4338 no .
H(18B) H(20A) 3.3662 no .
H(18B) H(20B) 3.2116 no .
H(18C) H(19A) 2.7542 no .
H(18C) H(19C) 3.5620 no .
H(18C) H(20A) 2.2672 no .
H(18C) H(20B) 2.8302 no .
H(18C) H(20C) 3.5153 no .
H(19A) H(20A) 2.5698 no .
H(19A) H(20C) 3.1122 no .
H(19B) H(20A) 3.0288 no .
H(19B) H(20C) 2.6739 no .
C(1) H(9B) 3.4615 no 2_565
C(1) H(16C) 3.2770 no 2_666
C(2) H(9B) 3.3825 no 2_565
C(3) H(9B) 3.1925 no 2_565
C(3) H(10C) 3.2726 no 2_565
C(3) H(13A) 3.2755 no 1_565
C(3) H(14C) 3.4231 no 1_565
C(3) H(15C) 3.1001 no 2_666
C(3) H(20A) 3.5660 no 2_665
C(4) H(9B) 3.0627 no 2_565
C(4) H(10C) 3.5326 no 2_565
C(4) H(11C) 3.2225 no 2_565
C(4) H(12B) 3.5451 no 1_565
C(4) H(13A) 3.2313 no 1_565
C(4) H(14C) 3.3825 no 1_565
C(4) H(15C) 3.1090 no 2_666
C(4) H(16C) 3.4464 no 2_666
C(4) H(17B) 3.0659 no 2_666
C(5) H(9B) 3.1469 no 2_565
C(5) H(16C) 3.0094 no 2_666
C(5) H(17B) 3.0555 no 2_666
C(6) H(9B) 3.3539 no 2_565
C(6) H(16C) 2.9128 no 2_666
C(8) H(7) 3.4714 no 2_566
C(8) H(16C) 3.4333 no 2_666
C(8) H(17C) 3.2708 no 1_455
C(8) H(18A) 3.0460 no 1_455
C(9) H(9A) 3.4750 no 2_565
C(9) H(9B) 3.3615 no 2_565
C(9) H(10A) 3.5033 no 2_565
C(9) H(18C) 3.0771 no 2_665
C(10) H(9A) 3.5234 no 2_565
C(10) H(13A) 3.4586 no 2_555
C(10) H(13C) 3.5544 no 2_555
C(10) H(18C) 3.3972 no 1_455
C(10) H(19A) 3.4551 no 1_455
C(11) H(2) 3.4983 no 2_565
C(11) H(13A) 3.5904 no 2_555
C(12) H(2) 3.5207 no 1_545
C(13) H(1) 3.5470 no 1_545
C(13) H(2) 3.5541 no 1_545
C(13) H(10B) 3.4652 no 2_555
C(13) H(10C) 3.3651 no 2_555
C(13) H(11C) 3.2279 no 2_555
C(13) H(19A) 3.4422 no 2_655
C(13) H(20A) 3.5081 no 2_655
C(14) H(15A) 3.3833 no 2_656
C(15) H(14C) 3.5228 no 2_656
C(15) H(16A) 3.2388 no 2_666
C(15) H(16C) 3.5391 no 2_666
C(16) H(15B) 3.3142 no 2_666
C(16) H(15C) 3.4384 no 2_666
C(16) H(16A) 3.5886 no 2_666
C(16) H(16C) 3.5423 no 2_666
C(18) H(6) 2.9450 no 1_655
C(18) H(9A) 3.5454 no 2_665
C(18) H(9C) 3.0764 no 2_665
C(18) H(10A) 3.5019 no 1_655
C(19) H(13B) 3.2997 no 2_655
C(20) H(1) 3.5251 no 2_665
C(20) H(13B) 3.4118 no 2_655
C(101) H(12A) 3.4843 no 1_655
C(101) H(12A) 3.4843 no 2_656
C(101) H(17A) 3.5590 no .
C(101) H(17A) 3.5590 no 2_756
C(103) H(3) 3.2995 no 1_645
C(103) H(11B) 3.2730 no 2_655
C(103) H(14B) 3.3928 no .
C(104) H(3) 3.2876 no 1_645
C(104) H(11B) 3.1369 no 2_655
C(104) H(14B) 3.3369 no .
C(104) H(15B) 3.5961 no 2_656
C(102) H(12A) 3.3708 no 2_656
C(102) H(17A) 3.4933 no .
H(1) C(13) 3.5470 no 1_565
H(1) C(20) 3.5251 no 2_665
H(1) H(10C) 3.0860 no 2_565
H(1) H(13A) 2.7181 no 1_565
H(1) H(13B) 3.5655 no 1_565
H(1) H(14C) 2.8958 no 1_565
H(1) H(15C) 3.2551 no 2_666
H(1) H(20A) 2.7078 no 2_665
H(1) H(20B) 3.5846 no 2_665
H(2) C(11) 3.4983 no 2_565
H(2) C(12) 3.5207 no 1_565
H(2) C(13) 3.5541 no 1_565
H(2) H(9B) 3.4639 no 2_565
H(2) H(10C) 3.5220 no 2_565
H(2) H(11B) 3.4427 no 2_565
H(2) H(11C) 2.7239 no 2_565
H(2) H(12B) 2.5960 no 1_565
H(2) H(13A) 2.6296 no 1_565
H(2) H(14C) 2.8340 no 1_565
H(2) H(15C) 3.2913 no 2_666
H(2) H(17B) 2.8863 no 2_666
H(3) C(103) 3.2995 no 1_465
H(3) C(104) 3.2876 no 1_465
H(3) H(7) 3.3302 no 2_566
H(3) H(9B) 3.5950 no 2_565
H(3) H(16C) 3.3309 no 2_666
H(3) H(17B) 2.8445 no 2_666
H(3) H(17C) 3.5830 no 2_666
H(4) H(20B) 3.3087 no 2_665
H(5) H(18C) 2.9608 no 2_665
H(5) H(20A) 3.2653 no 2_665
H(5) H(20B) 3.2100 no 2_665
H(6) C(18) 2.9450 no 1_455
H(6) H(16B) 3.2743 no 1_455
H(6) H(17C) 2.7013 no 1_455
H(6) H(18A) 2.0694 no 1_455
H(6) H(18B) 3.2298 no 1_455
H(6) H(18C) 3.2190 no 1_455
H(7) C(8) 3.4714 no 2_566
H(7) H(3) 3.3302 no 2_566
H(7) H(7) 2.4932 no 2_566
H(7) H(16B) 3.2879 no 1_455
H(7) H(16B) 3.3106 no 2_666
H(7) H(16C) 3.2959 no 2_666
H(7) H(17C) 3.2136 no 1_455
H(7) H(18A) 3.4433 no 1_455
H(8) H(16C) 3.4272 no 2_666
H(8) H(17C) 3.3944 no 1_455
H(8) H(18A) 3.5374 no 1_455
H(9A) C(9) 3.4750 no 2_565
H(9A) C(10) 3.5234 no 2_565
H(9A) C(18) 3.5454 no 2_665
H(9A) H(9A) 3.3350 no 2_565
H(9A) H(9B) 2.7902 no 2_565
H(9A) H(10A) 3.1427 no 2_565
H(9A) H(10C) 3.0619 no 2_565
H(9A) H(18C) 2.7099 no 2_665
H(9B) C(1) 3.4615 no 2_565
H(9B) C(2) 3.3825 no 2_565
H(9B) C(3) 3.1925 no 2_565
H(9B) C(4) 3.0627 no 2_565
H(9B) C(5) 3.1469 no 2_565
H(9B) C(6) 3.3539 no 2_565
H(9B) C(9) 3.3615 no 2_565
H(9B) H(2) 3.4639 no 2_565
H(9B) H(3) 3.5950 no 2_565
H(9B) H(9A) 2.7902 no 2_565
H(9B) H(9B) 3.0936 no 2_565
H(9B) H(10A) 3.1545 no 2_565
H(9B) H(18C) 3.5069 no 2_665
H(9C) C(18) 3.0764 no 2_665
H(9C) H(18A) 3.3954 no 2_665
H(9C) H(18B) 2.7705 no 2_665
H(9C) H(18C) 2.6209 no 2_665
H(10A) C(9) 3.5033 no 2_565
H(10A) C(18) 3.5019 no 1_455
H(10A) H(9A) 3.1427 no 2_565
H(10A) H(9B) 3.1545 no 2_565
H(10A) H(18A) 3.1717 no 1_455
H(10A) H(18C) 2.9225 no 1_455
H(10A) H(19A) 3.4689 no 1_455
H(10B) C(13) 3.4652 no 2_555
H(10B) H(13A) 3.2948 no 2_555
H(10B) H(13B) 3.5969 no 2_555
H(10B) H(13C) 2.9676 no 2_555
H(10B) H(19A) 2.9708 no 1_455
H(10C) C(3) 3.2726 no 2_565
H(10C) C(4) 3.5326 no 2_565
H(10C) C(13) 3.3651 no 2_555
H(10C) H(1) 3.0860 no 2_565
H(10C) H(2) 3.5220 no 2_565
H(10C) H(9A) 3.0619 no 2_565
H(10C) H(13A) 2.7835 no 2_555
H(10C) H(13B) 3.5198 no 2_555
H(10C) H(13C) 3.2840 no 2_555
H(10C) H(18C) 3.0923 no 1_455
H(10C) H(19A) 3.3748 no 1_455
H(10C) H(20A) 3.4155 no 1_455
H(11A) H(19A) 3.1625 no 2_655
H(11A) H(19B) 3.3147 no 2_655
H(11B) C(103) 3.2730 no 2_655
H(11B) C(104) 3.1369 no 2_655
H(11B) H(2) 3.4427 no 2_565
H(11C) C(4) 3.2225 no 2_565
H(11C) C(13) 3.2279 no 2_555
H(11C) H(2) 2.7239 no 2_565
H(11C) H(12B) 2.9480 no 2_555
H(11C) H(13A) 2.6372 no 2_555
H(11C) H(13C) 2.9504 no 2_555
H(12A) C(101) 3.4843 no 1_455
H(12A) C(102) 3.3708 no 2_656
H(12B) C(4) 3.5451 no 1_545
H(12B) H(2) 2.5960 no 1_545
H(12B) H(11C) 2.9480 no 2_555
H(13A) C(3) 3.2755 no 1_545
H(13A) C(4) 3.2313 no 1_545
H(13A) C(10) 3.4586 no 2_555
H(13A) C(11) 3.5904 no 2_555
H(13A) H(1) 2.7181 no 1_545
H(13A) H(2) 2.6296 no 1_545
H(13A) H(10B) 3.2948 no 2_555
H(13A) H(10C) 2.7835 no 2_555
H(13A) H(11C) 2.6372 no 2_555
H(13A) H(20A) 3.2982 no 2_655
H(13B) C(19) 3.2997 no 2_655
H(13B) C(20) 3.4118 no 2_655
H(13B) H(1) 3.5655 no 1_545
H(13B) H(10B) 3.5969 no 2_555
H(13B) H(10C) 3.5198 no 2_555
H(13B) H(19A) 2.7533 no 2_655
H(13B) H(19B) 2.9993 no 2_655
H(13B) H(20A) 2.8299 no 2_655
H(13B) H(20C) 3.1713 no 2_655
H(13C) C(10) 3.5544 no 2_555
H(13C) H(10B) 2.9676 no 2_555
H(13C) H(10C) 3.2840 no 2_555
H(13C) H(11C) 2.9504 no 2_555
H(13C) H(13C) 3.2331 no 2_555
H(13C) H(19A) 3.4001 no 2_655
H(14A) H(14A) 2.9136 no 2_656
H(14A) H(15A) 2.9893 no 2_656
H(14B) C(103) 3.3928 no .
H(14B) C(104) 3.3369 no .
H(14C) C(3) 3.4231 no 1_545
H(14C) C(4) 3.3825 no 1_545
H(14C) C(15) 3.5228 no 2_656
H(14C) H(1) 2.8958 no 1_545
H(14C) H(2) 2.8340 no 1_545
H(14C) H(15A) 2.9986 no 2_656
H(14C) H(15C) 3.1342 no 2_656
H(15A) C(14) 3.3833 no 2_656
H(15A) H(14A) 2.9893 no 2_656
H(15A) H(14C) 2.9986 no 2_656
H(15B) C(16) 3.3142 no 2_666
H(15B) C(104) 3.5961 no 2_656
H(15B) H(16A) 2.9464 no 2_666
H(15B) H(16B) 3.5916 no 2_666
H(15B) H(16C) 2.9176 no 2_666
H(15C) C(3) 3.1001 no 2_666
H(15C) C(4) 3.1090 no 2_666
H(15C) C(16) 3.4384 no 2_666
H(15C) H(1) 3.2551 no 2_666
H(15C) H(2) 3.2913 no 2_666
H(15C) H(14C) 3.1342 no 2_656
H(15C) H(16A) 2.6722 no 2_666
H(15C) H(16C) 3.3859 no 2_666
H(16A) C(15) 3.2388 no 2_666
H(16A) C(16) 3.5886 no 2_666
H(16A) H(15B) 2.9464 no 2_666
H(16A) H(15C) 2.6722 no 2_666
H(16A) H(16A) 3.4260 no 2_666
H(16A) H(16C) 2.9742 no 2_666
H(16B) H(6) 3.2743 no 1_655
H(16B) H(7) 3.2879 no 1_655
H(16B) H(7) 3.3106 no 2_666
H(16B) H(15B) 3.5916 no 2_666
H(16C) C(1) 3.2770 no 2_666
H(16C) C(4) 3.4464 no 2_666
H(16C) C(5) 3.0094 no 2_666
H(16C) C(6) 2.9128 no 2_666
H(16C) C(8) 3.4333 no 2_666
H(16C) C(15) 3.5391 no 2_666
H(16C) C(16) 3.5423 no 2_666
H(16C) H(3) 3.3309 no 2_666
H(16C) H(7) 3.2959 no 2_666
H(16C) H(8) 3.4272 no 2_666
H(16C) H(15B) 2.9176 no 2_666
H(16C) H(15C) 3.3859 no 2_666
H(16C) H(16A) 2.9742 no 2_666
H(16C) H(16C) 3.3282 no 2_666
H(17A) C(101) 3.5590 no .
H(17A) C(102) 3.4933 no .
H(17B) C(4) 3.0659 no 2_666
H(17B) C(5) 3.0555 no 2_666
H(17B) H(2) 2.8863 no 2_666
H(17B) H(3) 2.8445 no 2_666
H(17C) C(8) 3.2708 no 1_655
H(17C) H(3) 3.5830 no 2_666
H(17C) H(6) 2.7013 no 1_655
H(17C) H(7) 3.2136 no 1_655
H(17C) H(8) 3.3944 no 1_655
H(18A) C(8) 3.0460 no 1_655
H(18A) H(6) 2.0694 no 1_655
H(18A) H(7) 3.4433 no 1_655
H(18A) H(8) 3.5374 no 1_655
H(18A) H(9C) 3.3954 no 2_665
H(18A) H(10A) 3.1717 no 1_655
H(18B) H(6) 3.2298 no 1_655
H(18B) H(9C) 2.7705 no 2_665
H(18B) H(20B) 3.1485 no 2_665
H(18C) C(9) 3.0771 no 2_665
H(18C) C(10) 3.3972 no 1_655
H(18C) H(5) 2.9608 no 2_665
H(18C) H(6) 3.2190 no 1_655
H(18C) H(9A) 2.7099 no 2_665
H(18C) H(9B) 3.5069 no 2_665
H(18C) H(9C) 2.6209 no 2_665
H(18C) H(10A) 2.9225 no 1_655
H(18C) H(10C) 3.0923 no 1_655
H(19A) C(10) 3.4551 no 1_655
H(19A) C(13) 3.4422 no 2_655
H(19A) H(10A) 3.4689 no 1_655
H(19A) H(10B) 2.9708 no 1_655
H(19A) H(10C) 3.3748 no 1_655
H(19A) H(11A) 3.1625 no 2_655
H(19A) H(13B) 2.7533 no 2_655
H(19A) H(13C) 3.4001 no 2_655
H(19B) H(11A) 3.3147 no 2_655
H(19B) H(13B) 2.9993 no 2_655
H(19B) H(19B) 2.9589 no 2_655
H(19B) H(20C) 2.7844 no 2_655
H(20A) C(3) 3.5660 no 2_665
H(20A) C(13) 3.5081 no 2_655
H(20A) H(1) 2.7078 no 2_665
H(20A) H(5) 3.2653 no 2_665
H(20A) H(10C) 3.4155 no 1_655
H(20A) H(13A) 3.2982 no 2_655
H(20A) H(13B) 2.8299 no 2_655
H(20B) H(1) 3.5846 no 2_665
H(20B) H(4) 3.3087 no 2_665
H(20B) H(5) 3.2100 no 2_665
H(20B) H(18B) 3.1485 no 2_665
H(20C) H(13B) 3.1713 no 2_655
H(20C) H(19B) 2.7844 no 2_655

loop_
_geom_torsion_atom_site_label_1
_geom_torsion_atom_site_label_2
_geom_torsion_atom_site_label_3
_geom_torsion_atom_site_label_4
_geom_torsion
_geom_torsion_publ_flag
P(1) Ru(1) P(2) C(12) -79.33(7) no
P(1) Ru(1) P(2) C(13) 37.18(10) no
P(1) Ru(1) P(2) C(14) 162.68(9) no
P(2) Ru(1) P(1) C(9) -179.98(8) no
P(2) Ru(1) P(1) C(10) 64.77(8) no
P(2) Ru(1) P(1) C(11) -56.39(9) no
P(1) Ru(1) P(4) C(18) 121.92(7) no
P(1) Ru(1) P(4) C(19) -117.98(7) no
P(1) Ru(1) P(4) C(20) 3.83(9) no
P(4) Ru(1) P(1) C(9) -79.62(8) no
P(4) Ru(1) P(1) C(10) 165.13(7) no
P(4) Ru(1) P(1) C(11) 43.97(9) no
P(1) Ru(1) O(1) C(1) -86.78(18) no
O(1) Ru(1) P(1) C(9) 90.97(12) no
O(1) Ru(1) P(1) C(10) -24.28(11) no
O(1) Ru(1) P(1) C(11) -145.44(12) no
P(1) Ru(1) C(7) C(2) 84.1(2) no
C(7) Ru(1) P(1) C(9) 9.19(18) no
C(7) Ru(1) P(1) C(10) -106.05(17) no
C(7) Ru(1) P(1) C(11) 132.79(18) no
P(2) Ru(1) P(3) C(15) -56.85(8) no
P(2) Ru(1) P(3) C(16) -172.51(9) no
P(2) Ru(1) P(3) C(17) 63.70(9) no
P(3) Ru(1) P(2) C(12) 88.30(7) no
P(3) Ru(1) P(2) C(13) -155.19(9) no
P(3) Ru(1) P(2) C(14) -29.70(10) no
P(2) Ru(1) P(4) C(18) -144.19(7) no
P(2) Ru(1) P(4) C(19) -24.09(8) no
P(2) Ru(1) P(4) C(20) 97.71(8) no
P(4) Ru(1) P(2) C(12) -177.13(6) no
P(4) Ru(1) P(2) C(13) -60.62(9) no
P(4) Ru(1) P(2) C(14) 64.88(10) no
P(2) Ru(1) O(1) C(1) -179.42(17) no
O(1) Ru(1) P(2) C(12) 4.64(10) no
O(1) Ru(1) P(2) C(13) 121.15(12) no
O(1) Ru(1) P(2) C(14) -113.36(12) no
P(3) Ru(1) P(4) C(18) -51.00(8) no
P(3) Ru(1) P(4) C(19) 69.10(8) no
P(3) Ru(1) P(4) C(20) -169.09(8) no
P(4) Ru(1) P(3) C(15) -157.00(7) no
P(4) Ru(1) P(3) C(16) 87.33(9) no
P(4) Ru(1) P(3) C(17) -36.46(9) no
P(3) Ru(1) O(1) C(1) 88.06(17) no
O(1) Ru(1) P(3) C(15) 32.20(11) no
O(1) Ru(1) P(3) C(16) -83.47(12) no
O(1) Ru(1) P(3) C(17) 152.74(12) no
P(3) Ru(1) C(7) C(2) -84.5(2) no
C(7) Ru(1) P(3) C(15) 113.90(17) no
C(7) Ru(1) P(3) C(16) -1.76(18) no
C(7) Ru(1) P(3) C(17) -125.55(18) no
P(4) Ru(1) C(7) C(2) -178.6(2) no
C(7) Ru(1) P(4) C(18) 35.92(13) no
C(7) Ru(1) P(4) C(19) 156.02(13) no
C(7) Ru(1) P(4) C(20) -82.18(14) no
O(1) Ru(1) C(7) C(2) -0.4(2) no
C(7) Ru(1) O(1) C(1) 0.2(2) no
Ru(1) O(1) C(1) C(2) 0.1(5) no
Ru(1) O(1) C(1) C(6) -179.4(2) no
O(1) C(1) C(2) C(3) -179.2(3) no
O(1) C(1) C(2) C(7) -0.5(6) no
O(1) C(1) C(6) C(5) 180.0(3) no
O(1) C(1) C(6) C(8) 0.7(6) no
C(2) C(1) C(6) C(5) 0.4(6) no
C(2) C(1) C(6) C(8) -178.9(4) no
C(6) C(1) C(2) C(3) 0.3(6) no
C(6) C(1) C(2) C(7) 179.0(4) no
C(1) C(2) C(3) C(4) -1.3(6) no
C(1) C(2) C(7) Ru(1) 0.6(5) no
C(3) C(2) C(7) Ru(1) 179.3(4) no
C(7) C(2) C(3) C(4) -179.9(4) no
C(2) C(3) C(4) C(5) 1.5(7) no
C(3) C(4) C(5) C(6) -0.7(7) no
C(4) C(5) C(6) C(1) -0.2(7) no
C(4) C(5) C(6) C(8) 179.1(4) no

loop_
_cod_changelog_entry_id
_cod_changelog_entry_author
_cod_changelog_entry_date
_cod_changelog_entry_text
1 'Vaitkus, Antanas' 2022-05-07T06:10:00+03:00
;
 Replaced the '&#x009D;' sequences with backslash symbols ('\')
 in multiple data values.
;
